data_7239649
loop_
_publ_author_name
'Gurbanov, Atash V.'
'Kuznetsov, Maxim L.'
'Demukhamedova, Svetlana D.'
'Alieva, Irada N.'
'Godjaev, Niftali M.'
'Zubkov, Fedor I.'
'Mahmudov, Kamran T.'
'Pombeiro, Armando J. L.'

_publ_section_title
;
 Role of substituents on resonance assisted hydrogen bonding vs.
 intermolecular hydrogen bonding
;
_journal_issue 4
_journal_name_full CrystEngComm
_journal_page_first 628
_journal_page_last 633
_journal_paper_doi 10.1039/C9CE01744E
_journal_volume 22
_journal_year 2020
_chemical_formula_moiety 'C15 H18 N4 O2'
_chemical_formula_sum 'C15 H18 N4 O2'
_chemical_formula_weight 286.33
_space_group_crystal_system monoclinic
_space_group_IT_number 4
_space_group_name_Hall 'P 2yb'
_space_group_name_H-M_alt 'P 1 21 1'
_atom_sites_solution_hydrogens mixed
_audit_creation_method SHELXL-2018/3
_audit_update_record
;
2019-11-04 deposited with the CCDC.	2019-12-20 downloaded from the CCDC.
;
_cell_angle_alpha 90
_cell_angle_beta 93.758(2)
_cell_angle_gamma 90
_cell_formula_units_Z 4
_cell_length_a 7.6003(4)
_cell_length_b 19.5864(12)
_cell_length_c 10.5405(6)
_cell_measurement_reflns_used 9944
_cell_measurement_temperature 296(2)
_cell_measurement_theta_max 25.62
_cell_measurement_theta_min 2.69
_cell_volume 1565.71(15)
_computing_cell_refinement 'Bruker SAINT'
_computing_data_collection 'Bruker APEX3'
_computing_data_reduction 'Bruker SAINT'
_computing_molecular_graphics 'Bruker SHELXTL'
_computing_publication_material 'Bruker SHELXTL'
_computing_structure_refinement 'SHELXL-2018/3 (Sheldrick, 2018)'
_computing_structure_solution 'SHELXT 2014/5 (Sheldrick, 2014)'
_diffrn_ambient_temperature 296(2)
_diffrn_measured_fraction_theta_full 0.993
_diffrn_measured_fraction_theta_max 0.993
_diffrn_measurement_device_type 'Bruker APEX-II CCD'
_diffrn_measurement_method '\f and \w scans'
_diffrn_radiation_type MoK\a
_diffrn_radiation_wavelength 0.71073
_diffrn_reflns_av_R_equivalents 0.0485
_diffrn_reflns_av_unetI/netI 0.0370
_diffrn_reflns_Laue_measured_fraction_full 0.993
_diffrn_reflns_Laue_measured_fraction_max 0.993
_diffrn_reflns_limit_h_max 9
_diffrn_reflns_limit_h_min -9
_diffrn_reflns_limit_k_max 23
_diffrn_reflns_limit_k_min -23
_diffrn_reflns_limit_l_max 12
_diffrn_reflns_limit_l_min -12
_diffrn_reflns_number 24894
_diffrn_reflns_point_group_measured_fraction_full 0.993
_diffrn_reflns_point_group_measured_fraction_max 0.989
_diffrn_reflns_theta_full 25.242
_diffrn_reflns_theta_max 25.724
_diffrn_reflns_theta_min 2.198
_exptl_absorpt_coefficient_mu 0.084
_exptl_absorpt_correction_T_max 0.982
_exptl_absorpt_correction_T_min 0.971
_exptl_absorpt_correction_type multi-scan
_exptl_absorpt_process_details 'SADABS (Bruker, 2003)'
_exptl_crystal_colour yellow
_exptl_crystal_density_diffrn 1.215
_exptl_crystal_description plate
_exptl_crystal_F_000 608
_exptl_crystal_size_max 0.260
_exptl_crystal_size_mid 0.180
_exptl_crystal_size_min 0.140
_refine_diff_density_max 0.113
_refine_diff_density_min -0.149
_refine_diff_density_rms 0.032
_refine_ls_abs_structure_details
;
 Flack x determined using 2104 quotients [(I+)-(I-)]/[(I+)+(I-)]
 (Parsons, Flack and Wagner, Acta Cryst. B69 (2013) 249-259).
;
_refine_ls_abs_structure_Flack 0.2(4)
_refine_ls_extinction_method none
_refine_ls_goodness_of_fit_ref 1.027
_refine_ls_hydrogen_treatment constr
_refine_ls_matrix_type full
_refine_ls_number_parameters 385
_refine_ls_number_reflns 5928
_refine_ls_number_restraints 1
_refine_ls_restrained_S_all 1.027
_refine_ls_R_factor_all 0.0506
_refine_ls_R_factor_gt 0.0379
_refine_ls_shift/su_max 0.000
_refine_ls_shift/su_mean 0.000
_refine_ls_structure_factor_coef Fsqd
_refine_ls_weighting_details 'w=1/[\s^2^(Fo^2^)+(0.0562P)^2^+0.0871P] where P=(Fo^2^+2Fc^2^)/3'
_refine_ls_weighting_scheme calc
_refine_ls_wR_factor_gt 0.0910
_refine_ls_wR_factor_ref 0.0994
_reflns_Friedel_coverage 0.932
_reflns_Friedel_fraction_full 0.993
_reflns_Friedel_fraction_max 0.986
_reflns_number_gt 4939
_reflns_number_total 5928
_reflns_threshold_expression 'I > 2\s(I)'
_cod_data_source_file c9ce01744e2.cif
_cod_data_source_block lik2
_cod_depositor_comments
;Adding full bibliography for 7239646--7239650.cif.

 Adding full bibliography for 7239646--7239650.cif.
;
_cod_original_sg_symbol_H-M 'P 21'
_cod_database_code 7239649
_shelx_shelxl_version_number 2018/3
_shelx_space_group_comment
;
The symmetry employed for this shelxl refinement is uniquely defined
by the following loop, which should always be used as a source of
symmetry information in preference to the above space-group names.
They are only intended as comments.
;
_shelx_estimated_absorpt_t_min 0.979
_shelx_estimated_absorpt_t_max 0.988

loop_
_space_group_symop_operation_xyz
'x, y, z'
'-x, y+1/2, -z'

loop_
_atom_site_label
_atom_site_type_symbol
_atom_site_fract_x
_atom_site_fract_y
_atom_site_fract_z
_atom_site_U_iso_or_equiv
_atom_site_adp_type
_atom_site_occupancy
_atom_site_site_symmetry_order
_atom_site_calc_flag
_atom_site_refinement_flags_posn
_atom_site_refinement_flags_adp
O1 O 0.2064(3) 0.43179(11) 0.63567(18) 0.0661(5) Uani 1 1 d . .
N1 N 0.4679(3) 0.48908(11) 0.4278(2) 0.0516(5) Uani 1 1 d . .
H1N H 0.438873 0.508283 0.501172 0.062 Uiso 1 1 d R U
C1 C 0.5081(3) 0.53123(13) 0.3274(2) 0.0473(5) Uani 1 1 d . .
O2 O 0.3066(4) 0.27010(12) 0.5294(2) 0.0836(7) Uani 1 1 d . .
N2 N 0.4445(3) 0.42261(11) 0.4044(2) 0.0494(5) Uani 1 1 d . .
C2 C 0.5229(4) 0.50585(15) 0.2056(3) 0.0645(7) Uani 1 1 d . .
H2A H 0.504041 0.459711 0.188831 0.077 Uiso 1 1 calc R U
O3 O 0.3448(3) 0.57588(12) 0.61979(18) 0.0657(5) Uani 1 1 d . .
N3 N 0.4637(3) 0.39022(11) 0.72027(19) 0.0522(5) Uani 1 1 d . .
C3 C 0.5652(5) 0.54896(16) 0.1104(3) 0.0699(8) Uani 1 1 d . .
H3A H 0.575009 0.531651 0.029042 0.084 Uiso 1 1 calc R U
O4 O 0.2036(4) 0.73113(12) 0.4954(2) 0.0805(7) Uani 1 1 d . .
N4 N 0.6888(6) 0.69482(18) -0.0487(3) 0.1080(12) Uani 1 1 d . .
C4 C 0.5939(4) 0.61796(15) 0.1325(3) 0.0578(6) Uani 1 1 d . .
N5 N 0.0388(3) 0.50662(11) 0.4338(2) 0.0505(5) Uani 1 1 d . .
H5N H 0.076293 0.490293 0.510697 0.061 Uiso 1 1 d R U
C5 C 0.5773(4) 0.64334(14) 0.2543(3) 0.0583(7) Uani 1 1 d . .
H5A H 0.595144 0.689573 0.270598 0.070 Uiso 1 1 calc R U
N6 N 0.0531(3) 0.57203(11) 0.39869(19) 0.0492(5) Uani 1 1 d . .
C6 C 0.5347(4) 0.60059(14) 0.3506(3) 0.0555(6) Uani 1 1 d . .
H6A H 0.523614 0.617980 0.431779 0.067 Uiso 1 1 calc R U
N7 N 0.1105(3) 0.62183(11) 0.70896(19) 0.0526(5) Uani 1 1 d . .
C7 C 0.3962(3) 0.38132(14) 0.4917(2) 0.0488(6) Uani 1 1 d . .
N8 N -0.2072(6) 0.27253(17) -0.0125(3) 0.1071(13) Uani 1 1 d . .
C8 C 0.3671(4) 0.30911(15) 0.4539(3) 0.0597(7) Uani 1 1 d . .
C9 C 0.4134(5) 0.28704(18) 0.3247(3) 0.0788(9) Uani 1 1 d . .
H9A H 0.412311 0.238091 0.320103 0.118 Uiso 1 1 calc R U
H9B H 0.528844 0.303583 0.308883 0.118 Uiso 1 1 calc R U
H9C H 0.328838 0.305261 0.261993 0.118 Uiso 1 1 calc R U
C10 C 0.3489(3) 0.40268(13) 0.6227(2) 0.0484(6) Uani 1 1 d . .
C11 C 0.6318(4) 0.35508(15) 0.7082(3) 0.0582(7) Uani 1 1 d . .
H11A H 0.627993 0.331231 0.627378 0.070 Uiso 1 1 calc R U
H11B H 0.647987 0.321299 0.775208 0.070 Uiso 1 1 calc R U
C12 C 0.7851(5) 0.4027(2) 0.7157(4) 0.0870(10) Uani 1 1 d . .
H12A H 0.891972 0.377257 0.708795 0.130 Uiso 1 1 calc R U
H12B H 0.789888 0.426331 0.795676 0.130 Uiso 1 1 calc R U
H12C H 0.772091 0.435204 0.647578 0.130 Uiso 1 1 calc R U
C13 C 0.4197(4) 0.41027(18) 0.8481(3) 0.0680(8) Uani 1 1 d . .
H13A H 0.353552 0.452633 0.842628 0.082 Uiso 1 1 calc R U
H13B H 0.528035 0.418726 0.899539 0.082 Uiso 1 1 calc R U
C14 C 0.3155(7) 0.3584(3) 0.9117(4) 0.1127(15) Uani 1 1 d . .
H14A H 0.288366 0.374787 0.993936 0.169 Uiso 1 1 calc R U
H14B H 0.382478 0.316913 0.921120 0.169 Uiso 1 1 calc R U
H14C H 0.208052 0.349682 0.861282 0.169 Uiso 1 1 calc R U
C15 C 0.6448(5) 0.66135(17) 0.0314(3) 0.0743(9) Uani 1 1 d . .
C16 C -0.0103(3) 0.45882(12) 0.3401(2) 0.0450(5) Uani 1 1 d . .
C17 C -0.0183(4) 0.47585(14) 0.2117(3) 0.0624(7) Uani 1 1 d . .
H17A H 0.008640 0.519943 0.186609 0.075 Uiso 1 1 calc R U
C18 C -0.0663(5) 0.42709(16) 0.1222(3) 0.0694(8) Uani 1 1 d . .
H18A H -0.070794 0.438354 0.036365 0.083 Uiso 1 1 calc R U
C19 C -0.1078(4) 0.36161(14) 0.1583(2) 0.0568(6) Uani 1 1 d . .
C20 C -0.0980(4) 0.34449(14) 0.2861(3) 0.0553(6) Uani 1 1 d . .
H20A H -0.125149 0.300364 0.310917 0.066 Uiso 1 1 calc R U
C21 C -0.0484(4) 0.39248(14) 0.3760(2) 0.0537(6) Uani 1 1 d . .
H21A H -0.040143 0.380580 0.461572 0.064 Uiso 1 1 calc R U
C22 C 0.1159(3) 0.61753(13) 0.4781(2) 0.0486(6) Uani 1 1 d . .
C23 C 0.1306(4) 0.68775(15) 0.4284(3) 0.0590(7) Uani 1 1 d . .
C24 C 0.0567(6) 0.70343(19) 0.2975(3) 0.0825(10) Uani 1 1 d . .
H24A H 0.018849 0.750179 0.293323 0.124 Uiso 1 1 calc R U
H24B H -0.041965 0.674060 0.276339 0.124 Uiso 1 1 calc R U
H24C H 0.145702 0.696178 0.238319 0.124 Uiso 1 1 calc R U
C25 C 0.1971(3) 0.60337(13) 0.6098(2) 0.0485(6) Uani 1 1 d . .
C26 C -0.0676(4) 0.65124(14) 0.6954(3) 0.0594(7) Uani 1 1 d . .
H26A H -0.075096 0.681367 0.622253 0.071 Uiso 1 1 calc R U
H26B H -0.086220 0.678697 0.769981 0.071 Uiso 1 1 calc R U
C27 C -0.2115(4) 0.59954(19) 0.6798(4) 0.0800(9) Uani 1 1 d . .
H27A H -0.323496 0.622352 0.671457 0.120 Uiso 1 1 calc R U
H27B H -0.207569 0.570220 0.752955 0.120 Uiso 1 1 calc R U
H27C H -0.196165 0.572783 0.605068 0.120 Uiso 1 1 calc R U
C28 C 0.1968(5) 0.61484(18) 0.8372(3) 0.0700(8) Uani 1 1 d . .
H28A H 0.201211 0.659292 0.877900 0.084 Uiso 1 1 calc R U
H28B H 0.317230 0.599655 0.830088 0.084 Uiso 1 1 calc R U
C29 C 0.1062(6) 0.5660(3) 0.9194(4) 0.1128(16) Uani 1 1 d . .
H29A H 0.173775 0.561001 0.999035 0.169 Uiso 1 1 calc R U
H29B H 0.095376 0.522512 0.877758 0.169 Uiso 1 1 calc R U
H29C H -0.008979 0.583142 0.934388 0.169 Uiso 1 1 calc R U
C30 C -0.1612(5) 0.31150(16) 0.0633(3) 0.0748(9) Uani 1 1 d . .

loop_
_atom_site_aniso_label
_atom_site_aniso_U_11
_atom_site_aniso_U_22
_atom_site_aniso_U_33
_atom_site_aniso_U_23
_atom_site_aniso_U_13
_atom_site_aniso_U_12
O1 0.0578(11) 0.0891(14) 0.0517(10) 0.0141(10) 0.0059(8) 0.0196(10)
N1 0.0622(12) 0.0503(12) 0.0438(11) -0.0035(9) 0.0136(9) -0.0025(10)
C1 0.0462(12) 0.0524(14) 0.0441(13) 0.0010(10) 0.0095(10) 0.0016(10)
O2 0.1145(19) 0.0671(13) 0.0693(14) 0.0060(12) 0.0063(13) -0.0305(13)
N2 0.0486(11) 0.0529(12) 0.0468(11) -0.0008(9) 0.0050(8) -0.0032(9)
C2 0.093(2) 0.0507(15) 0.0511(15) -0.0077(12) 0.0158(14) -0.0044(14)
O3 0.0543(11) 0.0891(14) 0.0536(11) -0.0156(10) 0.0019(8) 0.0106(10)
N3 0.0567(12) 0.0562(12) 0.0430(11) -0.0035(9) -0.0017(9) 0.0107(10)
C3 0.103(2) 0.0633(18) 0.0450(15) -0.0058(13) 0.0197(15) -0.0047(16)
O4 0.1117(18) 0.0644(12) 0.0660(13) -0.0071(11) 0.0108(12) -0.0314(13)
N4 0.174(4) 0.081(2) 0.075(2) 0.0181(17) 0.052(2) 0.006(2)
C4 0.0683(17) 0.0577(15) 0.0486(14) 0.0019(12) 0.0144(12) 0.0002(13)
N5 0.0616(12) 0.0495(12) 0.0394(10) 0.0033(9) -0.0037(9) -0.0010(10)
C5 0.0715(17) 0.0496(14) 0.0552(15) -0.0045(12) 0.0150(13) -0.0063(12)
N6 0.0526(11) 0.0510(12) 0.0443(11) 0.0000(10) 0.0047(9) -0.0046(9)
C6 0.0645(15) 0.0581(16) 0.0454(13) -0.0080(12) 0.0148(11) -0.0054(12)
N7 0.0573(12) 0.0576(13) 0.0438(11) -0.0031(10) 0.0099(9) 0.0048(10)
C7 0.0470(12) 0.0569(14) 0.0421(12) 0.0036(11) 0.0005(10) -0.0031(11)
N8 0.182(4) 0.0715(19) 0.0650(18) -0.0093(16) -0.017(2) -0.018(2)
C8 0.0644(16) 0.0586(16) 0.0553(15) 0.0007(14) -0.0022(13) -0.0123(13)
C9 0.100(2) 0.072(2) 0.0649(19) -0.0178(16) 0.0084(17) -0.0217(18)
C10 0.0495(14) 0.0495(14) 0.0464(13) 0.0068(10) 0.0054(10) 0.0008(11)
C11 0.0587(15) 0.0602(16) 0.0545(15) -0.0023(13) -0.0046(12) 0.0138(13)
C12 0.065(2) 0.098(3) 0.099(3) -0.007(2) 0.0072(17) -0.0035(18)
C13 0.0755(19) 0.079(2) 0.0491(15) -0.0067(14) -0.0003(13) 0.0201(16)
C14 0.132(4) 0.131(4) 0.078(3) 0.023(3) 0.033(2) 0.004(3)
C15 0.107(3) 0.0626(18) 0.0559(17) 0.0014(14) 0.0263(17) 0.0036(17)
C16 0.0465(12) 0.0487(13) 0.0393(12) 0.0034(10) -0.0005(10) -0.0015(10)
C17 0.092(2) 0.0511(15) 0.0440(14) 0.0072(11) 0.0006(13) -0.0119(14)
C18 0.108(2) 0.0605(17) 0.0389(13) 0.0044(12) -0.0031(14) -0.0096(16)
C19 0.0711(16) 0.0523(15) 0.0461(14) -0.0021(12) -0.0024(12) -0.0023(13)
C20 0.0661(16) 0.0469(14) 0.0523(15) 0.0064(11) -0.0003(12) -0.0029(12)
C21 0.0661(16) 0.0540(14) 0.0406(13) 0.0085(11) 0.0003(11) -0.0012(12)
C22 0.0493(13) 0.0538(14) 0.0433(13) -0.0019(11) 0.0078(10) -0.0046(11)
C23 0.0679(17) 0.0582(16) 0.0522(15) -0.0014(13) 0.0146(12) -0.0112(14)
C24 0.107(3) 0.073(2) 0.0658(19) 0.0179(16) -0.0047(18) -0.0200(19)
C25 0.0498(14) 0.0526(14) 0.0437(12) -0.0059(11) 0.0068(10) -0.0048(11)
C26 0.0620(16) 0.0572(16) 0.0608(16) 0.0015(12) 0.0170(13) 0.0121(13)
C27 0.0632(18) 0.082(2) 0.096(2) -0.0094(19) 0.0097(17) 0.0026(16)
C28 0.085(2) 0.080(2) 0.0449(14) -0.0072(14) 0.0046(14) 0.0067(16)
C29 0.100(3) 0.156(4) 0.084(3) 0.054(3) 0.021(2) 0.026(3)
C30 0.113(3) 0.0560(17) 0.0536(17) -0.0009(14) -0.0072(16) -0.0027(17)

loop_
_atom_type_symbol
_atom_type_description
_atom_type_scat_dispersion_real
_atom_type_scat_dispersion_imag
_atom_type_scat_source
C C 0.0033 0.0016 'International Tables Vol C Tables 4.2.6.8 and 6.1.1.4'
H H 0.0000 0.0000 'International Tables Vol C Tables 4.2.6.8 and 6.1.1.4'
N N 0.0061 0.0033 'International Tables Vol C Tables 4.2.6.8 and 6.1.1.4'
O O 0.0106 0.0060 'International Tables Vol C Tables 4.2.6.8 and 6.1.1.4'

loop_
_geom_angle_atom_site_label_1
_geom_angle_atom_site_label_2
_geom_angle_atom_site_label_3
_geom_angle
N2 N1 C1 118.1(2)
N2 N1 H1N 121.9
C1 N1 H1N 118.9
C2 C1 N1 121.7(2)
C2 C1 C6 119.5(2)
N1 C1 C6 118.8(2)
C7 N2 N1 121.2(2)
C3 C2 C1 119.7(3)
C3 C2 H2A 120.2
C1 C2 H2A 120.2
C10 N3 C13 119.1(2)
C10 N3 C11 123.5(2)
C13 N3 C11 117.4(2)
C2 C3 C4 121.5(3)
C2 C3 H3A 119.3
C4 C3 H3A 119.3
C3 C4 C5 118.7(3)
C3 C4 C15 120.0(3)
C5 C4 C15 121.3(3)
N6 N5 C16 117.97(19)
N6 N5 H5N 124.2
C16 N5 H5N 117.0
C6 C5 C4 120.4(3)
C6 C5 H5A 119.8
C4 C5 H5A 119.8
C22 N6 N5 120.9(2)
C5 C6 C1 120.3(2)
C5 C6 H6A 119.8
C1 C6 H6A 119.8
C25 N7 C28 119.1(2)
C25 N7 C26 122.3(2)
C28 N7 C26 118.6(2)
N2 C7 C8 116.7(2)
N2 C7 C10 124.9(2)
C8 C7 C10 118.0(2)
O2 C8 C7 118.7(3)
O2 C8 C9 122.5(3)
C7 C8 C9 118.8(3)
C8 C9 H9A 109.5
C8 C9 H9B 109.5
H9A C9 H9B 109.5
C8 C9 H9C 109.5
H9A C9 H9C 109.5
H9B C9 H9C 109.5
O1 C10 N3 122.3(2)
O1 C10 C7 119.4(2)
N3 C10 C7 118.3(2)
N3 C11 C12 112.6(3)
N3 C11 H11A 109.1
C12 C11 H11A 109.1
N3 C11 H11B 109.1
C12 C11 H11B 109.1
H11A C11 H11B 107.8
C11 C12 H12A 109.5
C11 C12 H12B 109.5
H12A C12 H12B 109.5
C11 C12 H12C 109.5
H12A C12 H12C 109.5
H12B C12 H12C 109.5
N3 C13 C14 113.3(3)
N3 C13 H13A 108.9
C14 C13 H13A 108.9
N3 C13 H13B 108.9
C14 C13 H13B 108.9
H13A C13 H13B 107.7
C13 C14 H14A 109.5
C13 C14 H14B 109.5
H14A C14 H14B 109.5
C13 C14 H14C 109.5
H14A C14 H14C 109.5
H14B C14 H14C 109.5
N4 C15 C4 178.3(4)
C21 C16 C17 119.5(2)
C21 C16 N5 119.1(2)
C17 C16 N5 121.4(2)
C18 C17 C16 119.6(2)
C18 C17 H17A 120.2
C16 C17 H17A 120.2
C17 C18 C19 120.8(3)
C17 C18 H18A 119.6
C19 C18 H18A 119.6
C18 C19 C20 119.6(3)
C18 C19 C30 120.0(3)
C20 C19 C30 120.4(3)
C21 C20 C19 120.1(2)
C21 C20 H20A 120.0
C19 C20 H20A 120.0
C20 C21 C16 120.4(2)
C20 C21 H21A 119.8
C16 C21 H21A 119.8
N6 C22 C23 116.4(2)
N6 C22 C25 125.5(2)
C23 C22 C25 117.5(2)
O4 C23 C22 119.1(3)
O4 C23 C24 121.7(3)
C22 C23 C24 119.2(3)
C23 C24 H24A 109.5
C23 C24 H24B 109.5
H24A C24 H24B 109.5
C23 C24 H24C 109.5
H24A C24 H24C 109.5
H24B C24 H24C 109.5
O3 C25 N7 123.0(2)
O3 C25 C22 118.1(2)
N7 C25 C22 118.9(2)
N7 C26 C27 114.1(2)
N7 C26 H26A 108.7
C27 C26 H26A 108.7
N7 C26 H26B 108.7
C27 C26 H26B 108.7
H26A C26 H26B 107.6
C26 C27 H27A 109.5
C26 C27 H27B 109.5
H27A C27 H27B 109.5
C26 C27 H27C 109.5
H27A C27 H27C 109.5
H27B C27 H27C 109.5
N7 C28 C29 113.5(3)
N7 C28 H28A 108.9
C29 C28 H28A 108.9
N7 C28 H28B 108.9
C29 C28 H28B 108.9
H28A C28 H28B 107.7
C28 C29 H29A 109.5
C28 C29 H29B 109.5
H29A C29 H29B 109.5
C28 C29 H29C 109.5
H29A C29 H29C 109.5
H29B C29 H29C 109.5
N8 C30 C19 178.4(4)

loop_
_geom_bond_atom_site_label_1
_geom_bond_atom_site_label_2
_geom_bond_distance
O1 C10 1.239(3)
N1 N2 1.335(3)
N1 C1 1.392(3)
N1 H1N 0.9000
C1 C2 1.389(4)
C1 C6 1.393(4)
O2 C8 1.215(4)
N2 C7 1.296(3)
C2 C3 1.365(4)
C2 H2A 0.9300
O3 C25 1.243(3)
N3 C10 1.327(3)
N3 C13 1.463(4)
N3 C11 1.464(3)
C3 C4 1.386(4)
C3 H3A 0.9300
O4 C23 1.215(4)
N4 C15 1.137(4)
C4 C5 1.391(4)
C4 C15 1.436(4)
N5 N6 1.340(3)
N5 C16 1.394(3)
N5 H5N 0.9001
C5 C6 1.370(4)
C5 H5A 0.9300
N6 C22 1.292(3)
C6 H6A 0.9300
N7 C25 1.321(3)
N7 C28 1.470(4)
N7 C26 1.470(4)
C7 C8 1.482(4)
C7 C10 1.509(4)
N8 C30 1.142(4)
C8 C9 1.493(4)
C9 H9A 0.9600
C9 H9B 0.9600
C9 H9C 0.9600
C11 C12 1.490(5)
C11 H11A 0.9700
C11 H11B 0.9700
C12 H12A 0.9600
C12 H12B 0.9600
C12 H12C 0.9600
C13 C14 1.476(6)
C13 H13A 0.9700
C13 H13B 0.9700
C14 H14A 0.9600
C14 H14B 0.9600
C14 H14C 0.9600
C16 C21 1.389(4)
C16 C17 1.391(4)
C17 C18 1.375(4)
C17 H17A 0.9300
C18 C19 1.380(4)
C18 H18A 0.9300
C19 C20 1.386(4)
C19 C30 1.441(4)
C20 C21 1.370(4)
C20 H20A 0.9300
C21 H21A 0.9300
C22 C23 1.479(4)
C22 C25 1.507(3)
C23 C24 1.487(5)
C24 H24A 0.9600
C24 H24B 0.9600
C24 H24C 0.9600
C26 C27 1.492(5)
C26 H26A 0.9700
C26 H26B 0.9700
C27 H27A 0.9600
C27 H27B 0.9600
C27 H27C 0.9600
C28 C29 1.489(5)
C28 H28A 0.9700
C28 H28B 0.9700
C29 H29A 0.9600
C29 H29B 0.9600
C29 H29C 0.9600

loop_
_geom_hbond_atom_site_label_D
_geom_hbond_atom_site_label_H
_geom_hbond_atom_site_label_A
_geom_hbond_distance_DH
_geom_hbond_distance_HA
_geom_hbond_distance_DA
_geom_hbond_angle_DHA
_geom_hbond_publ_flag
N1 H1N O3 0.90 1.99 2.847(3) 159.7 yes
N5 H5N O1 0.90 1.96 2.819(3) 158.0 yes

loop_
_geom_torsion_atom_site_label_1
_geom_torsion_atom_site_label_2
_geom_torsion_atom_site_label_3
_geom_torsion_atom_site_label_4
_geom_torsion
N2 N1 C1 C2 0.4(4)
N2 N1 C1 C6 -179.3(2)
C1 N1 N2 C7 -175.7(2)
N1 C1 C2 C3 -179.0(3)
C6 C1 C2 C3 0.7(4)
C1 C2 C3 C4 -0.1(5)
C2 C3 C4 C5 -0.6(5)
C2 C3 C4 C15 177.6(3)
C3 C4 C5 C6 0.5(5)
C15 C4 C5 C6 -177.6(3)
C16 N5 N6 C22 -172.6(2)
C4 C5 C6 C1 0.2(4)
C2 C1 C6 C5 -0.8(4)
N1 C1 C6 C5 178.9(3)
N1 N2 C7 C8 177.6(2)
N1 N2 C7 C10 4.6(4)
N2 C7 C8 O2 -173.5(3)
C10 C7 C8 O2 0.0(4)
N2 C7 C8 C9 6.6(4)
C10 C7 C8 C9 -179.9(3)
C13 N3 C10 O1 1.2(4)
C11 N3 C10 O1 179.1(2)
C13 N3 C10 C7 -179.7(2)
C11 N3 C10 C7 -1.8(4)
N2 C7 C10 O1 73.8(3)
C8 C7 C10 O1 -99.1(3)
N2 C7 C10 N3 -105.3(3)
C8 C7 C10 N3 81.7(3)
C10 N3 C11 C12 104.0(3)
C13 N3 C11 C12 -78.1(3)
C10 N3 C13 C14 85.8(4)
C11 N3 C13 C14 -92.2(4)
N6 N5 C16 C21 -171.7(2)
N6 N5 C16 C17 9.6(3)
C21 C16 C17 C18 0.9(4)
N5 C16 C17 C18 179.6(3)
C16 C17 C18 C19 0.5(5)
C17 C18 C19 C20 -1.2(5)
C17 C18 C19 C30 178.8(3)
C18 C19 C20 C21 0.4(4)
C30 C19 C20 C21 -179.5(3)
C19 C20 C21 C16 1.0(4)
C17 C16 C21 C20 -1.7(4)
N5 C16 C21 C20 179.6(2)
N5 N6 C22 C23 178.3(2)
N5 N6 C22 C25 7.2(4)
N6 C22 C23 O4 -173.3(3)
C25 C22 C23 O4 -1.4(4)
N6 C22 C23 C24 6.4(4)
C25 C22 C23 C24 178.3(3)
C28 N7 C25 O3 5.0(4)
C26 N7 C25 O3 -177.0(3)
C28 N7 C25 C22 -173.6(3)
C26 N7 C25 C22 4.4(4)
N6 C22 C25 O3 71.8(3)
C23 C22 C25 O3 -99.3(3)
N6 C22 C25 N7 -109.6(3)
C23 C22 C25 N7 79.3(3)
C25 N7 C26 C27 83.2(3)
C28 N7 C26 C27 -98.8(3)
C25 N7 C28 C29 -117.0(3)
C26 N7 C28 C29 64.9(4)
